data_7004429
loop_
_publ_author_name
'Rios, Daniel'
'Olmstead, Marilyn M.'
'Balch, Alan L.'

_publ_section_title
;
 Colorless, non-luminescent; colorless, luminescent; and yellow,
 luminescent crystals of the cation [Au{C(NHCH3)(NHCH2CH2OH)}2]+. The
 roles of anions and hydrogen bonding in determining the aggregation of
 two-coordinate gold(i) cations
;
_journal_issue 31
_journal_name_full 'Dalton Transactions'
_journal_page_first 4157
_journal_page_last 4164
_journal_paper_doi 10.1039/b806878j
_journal_year 2008
_chemical_formula_moiety 'C8 H20 Au N4 O2, F6 P'
_chemical_formula_sum 'C8 H20 Au F6 N4 O2 P'
_chemical_formula_weight 546.22
_chemical_name_common '[Au{C(NHCH3)(NHCH2CH2OH)}2]PF6'
_chemical_name_systematic
;
?
;
_space_group_IT_number 15
_symmetry_cell_setting monoclinic
_symmetry_space_group_name_Hall '-C 2yc'
_symmetry_space_group_name_H-M 'C 1 2/c 1'
_atom_sites_solution_hydrogens geom
_atom_sites_solution_primary direct
_atom_sites_solution_secondary difmap
_audit_creation_method SHELXL-97
_cell_angle_alpha 90.00
_cell_angle_beta 104.630(2)
_cell_angle_gamma 90.00
_cell_formula_units_Z 8
_cell_length_a 12.5320(17)
_cell_length_b 21.058(3)
_cell_length_c 12.794(3)
_cell_measurement_reflns_used 8918
_cell_measurement_temperature 90(2)
_cell_measurement_theta_max 30.488
_cell_measurement_theta_min 2.804
_cell_volume 3266.9(10)
_computing_cell_refinement SAINT
_computing_data_collection 'Apex2 (Bruker, 2007)'
_computing_data_reduction 'SAINT (Bruker, 2007)'
_computing_molecular_graphics 'SHELXTL 5.1, XP (Sheldrick, 1994)'
_computing_publication_material SHELXS-97
_computing_structure_refinement 'SHELXL-97 (Sheldrick, 1997)'
_computing_structure_solution 'SHELXS-97 (Sheldrick, 1990)'
_diffrn_ambient_temperature 90(2)
_diffrn_detector_area_resol_mean 8.3
_diffrn_measured_fraction_theta_full 0.980
_diffrn_measured_fraction_theta_max 0.980
_diffrn_measurement_device_type 'Bruker SMART 1000'
_diffrn_measurement_method \w
_diffrn_radiation_monochromator graphite
_diffrn_radiation_source 'fine-focus sealed tube'
_diffrn_radiation_type MoK\a
_diffrn_radiation_wavelength 0.71073
_diffrn_reflns_av_R_equivalents 0.0450
_diffrn_reflns_av_sigmaI/netI 0.0346
_diffrn_reflns_limit_h_max 17
_diffrn_reflns_limit_h_min -17
_diffrn_reflns_limit_k_max 29
_diffrn_reflns_limit_k_min -29
_diffrn_reflns_limit_l_max 18
_diffrn_reflns_limit_l_min -18
_diffrn_reflns_number 23025
_diffrn_reflns_theta_full 30.49
_diffrn_reflns_theta_max 30.49
_diffrn_reflns_theta_min 2.80
_diffrn_standards_number 0
_exptl_absorpt_coefficient_mu 9.175
_exptl_absorpt_correction_T_max 0.438
_exptl_absorpt_correction_T_min 0.249
_exptl_absorpt_correction_type multi-scan
_exptl_absorpt_process_details 'SADABS 2.10 (Sheldrick, 2003)'
_exptl_crystal_colour Colorless
_exptl_crystal_density_diffrn 2.221
_exptl_crystal_density_method 'not measured'
_exptl_crystal_description Plate
_exptl_crystal_F_000 2080
_exptl_crystal_size_max 0.16
_exptl_crystal_size_mid 0.13
_exptl_crystal_size_min 0.09
_refine_diff_density_max 3.335
_refine_diff_density_min -1.792
_refine_diff_density_rms 0.204
_refine_ls_extinction_method none
_refine_ls_goodness_of_fit_ref 1.099
_refine_ls_hydrogen_treatment constr
_refine_ls_matrix_type full
_refine_ls_number_parameters 195
_refine_ls_number_reflns 4900
_refine_ls_number_restraints 0
_refine_ls_restrained_S_all 1.099
_refine_ls_R_factor_all 0.0284
_refine_ls_R_factor_gt 0.0262
_refine_ls_shift/su_max 0.002
_refine_ls_shift/su_mean 0.000
_refine_ls_structure_factor_coef Fsqd
_refine_ls_weighting_details 'calc w=1/[\s^2^(Fo^2^)+(0.0385P)^2^+12.4604P] where P=(Fo^2^+2Fc^2^)/3'
_refine_ls_weighting_scheme calc
_refine_ls_wR_factor_gt 0.0753
_refine_ls_wR_factor_ref 0.0765
_reflns_number_gt 4575
_reflns_number_total 4900
_reflns_threshold_expression >2sigma(I)
_cod_data_source_file b806878j.txt
_cod_data_source_block dr71
_cod_depositor_comments
;
The following automatic conversions were performed:
'_symmetry_cell_setting' value 'Monoclinic' changed to 'monoclinic'
according to '/home/saulius/struct/CIF-dictionaries/cif_core.dic'
dictionary named 'cif_core.dic' version 2.4.1 from
2010-06-29.

'_exptl_absorpt_correction_type' value 'Multi-scan' changed
to 'multi-scan' according to
'/home/saulius/struct/CIF-dictionaries/cif_core.dic' dictionary named
'cif_core.dic' version 2.4.1 from 2010-06-29.

Automatic conversion script
Id: cif_fix_enum 1527 2010-12-29 10:47:43Z saulius 
;
_cod_original_sg_symbol_H-M 'C 2/c'
_cod_database_code 7004429

loop_
_symmetry_equiv_pos_as_xyz
'x, y, z'
'-x, y, -z+1/2'
'x+1/2, y+1/2, z'
'-x+1/2, y+1/2, -z+1/2'
'-x, -y, -z'
'x, -y, z-1/2'
'-x+1/2, -y+1/2, -z'
'x+1/2, -y+1/2, z-1/2'

loop_
_atom_site_label
_atom_site_type_symbol
_atom_site_fract_x
_atom_site_fract_y
_atom_site_fract_z
_atom_site_U_iso_or_equiv
_atom_site_adp_type
_atom_site_occupancy
_atom_site_symmetry_multiplicity
_atom_site_calc_flag
_atom_site_refinement_flags
_atom_site_disorder_assembly
_atom_site_disorder_group
Au1 Au 0.545723(9) 0.506982(6) 0.147553(9) 0.01556(5) Uani 1 1 d . . .
P1 P 0.0000 0.38863(6) 0.2500 0.0197(2) Uani 1 2 d S . .
P2 P 0.5000 0.19049(7) 0.2500 0.0254(3) Uani 1 2 d S . .
F1 F 0.11541(18) 0.38982(13) 0.2188(2) 0.0357(6) Uani 1 1 d . . .
F2 F -0.04491(19) 0.44375(12) 0.16187(17) 0.0291(5) Uani 1 1 d . . .
F3 F -0.0453(2) 0.33599(14) 0.1607(2) 0.0419(7) Uani 1 1 d . . .
F4 F 0.40818(18) 0.19121(12) 0.3186(2) 0.0334(5) Uani 1 1 d . . .
F5 F 0.43317(19) 0.13699(13) 0.17270(19) 0.0328(5) Uani 1 1 d . . .
F6 F 0.4319(2) 0.24395(16) 0.1721(3) 0.0608(10) Uani 1 1 d . . .
O1 O 0.7847(2) 0.54262(14) 0.4735(2) 0.0236(5) Uani 1 1 d . . .
H1B H 0.8177 0.5466 0.5373 0.035 Uiso 1 1 calc R . .
O2 O 0.64505(19) 0.34960(13) -0.04616(19) 0.0221(5) Uani 1 1 d . . .
H2A H 0.6848 0.3809 -0.0419 0.033 Uiso 1 1 calc R . .
N1 N 0.5796(2) 0.64523(14) 0.1654(2) 0.0176(5) Uani 1 1 d . . .
H1A H 0.5137 0.6444 0.1243 0.021 Uiso 1 1 calc R . .
N2 N 0.7327(2) 0.59201(14) 0.2549(2) 0.0180(5) Uani 1 1 d . . .
H2B H 0.7607 0.6288 0.2741 0.022 Uiso 1 1 calc R . .
N3 N 0.3512(2) 0.42536(14) 0.0729(2) 0.0180(5) Uani 1 1 d . . .
H3C H 0.3198 0.4618 0.0710 0.022 Uiso 1 1 calc R . .
N4 N 0.5092(2) 0.36774(15) 0.1103(2) 0.0187(5) Uani 1 1 d . . .
H4A H 0.4668 0.3351 0.0960 0.022 Uiso 1 1 calc R . .
C1 C 0.6284(3) 0.70755(17) 0.1974(3) 0.0228(7) Uani 1 1 d . . .
H1C H 0.5756 0.7401 0.1682 0.034 Uiso 1 1 calc R . .
H1D H 0.6925 0.7129 0.1701 0.034 Uiso 1 1 calc R . .
H1E H 0.6492 0.7106 0.2747 0.034 Uiso 1 1 calc R . .
C2 C 0.6285(3) 0.58981(17) 0.1946(2) 0.0174(6) Uani 1 1 d . . .
C3 C 0.8017(3) 0.53670(17) 0.2902(3) 0.0200(6) Uani 1 1 d . . .
H3A H 0.8544 0.5326 0.2465 0.024 Uiso 1 1 calc R . .
H3B H 0.7561 0.4989 0.2794 0.024 Uiso 1 1 calc R . .
C4 C 0.8631(3) 0.54156(19) 0.4079(3) 0.0222(6) Uani 1 1 d . . .
H4B H 0.9123 0.5055 0.4279 0.027 Uiso 1 1 calc R . .
H4C H 0.9071 0.5800 0.4198 0.027 Uiso 1 1 calc R . .
C5 C 0.2783(3) 0.37083(19) 0.0424(3) 0.0225(7) Uani 1 1 d . . .
H5A H 0.2030 0.3850 0.0233 0.034 Uiso 1 1 calc R . .
H5B H 0.2892 0.3419 0.1021 0.034 Uiso 1 1 calc R . .
H5C H 0.2945 0.3498 -0.0183 0.034 Uiso 1 1 calc R . .
C6 C 0.4620(3) 0.42507(15) 0.1035(2) 0.0167(6) Uiso 1 1 d . . .
C7 C 0.6286(3) 0.35703(18) 0.1407(3) 0.0212(6) Uani 1 1 d . . .
H7A H 0.6487 0.3347 0.2092 0.025 Uiso 1 1 calc R . .
H7B H 0.6662 0.3977 0.1503 0.025 Uiso 1 1 calc R . .
C8 C 0.6669(3) 0.31872(18) 0.0564(3) 0.0216(6) Uani 1 1 d . . .
H8A H 0.7456 0.3112 0.0818 0.026 Uiso 1 1 calc R . .
H8B H 0.6302 0.2778 0.0479 0.026 Uiso 1 1 calc R . .

loop_
_atom_site_aniso_label
_atom_site_aniso_U_11
_atom_site_aniso_U_22
_atom_site_aniso_U_33
_atom_site_aniso_U_23
_atom_site_aniso_U_13
_atom_site_aniso_U_12
Au1 0.01332(8) 0.02038(8) 0.01326(7) -0.00011(4) 0.00387(5) -0.00257(4)
P1 0.0117(5) 0.0220(6) 0.0238(6) 0.000 0.0016(4) 0.000
P2 0.0136(5) 0.0198(6) 0.0431(8) 0.000 0.0076(5) 0.000
F1 0.0182(10) 0.0448(15) 0.0471(14) -0.0056(12) 0.0141(10) 0.0008(10)
F2 0.0282(11) 0.0356(13) 0.0202(10) 0.0047(9) 0.0002(8) 0.0027(9)
F3 0.0290(13) 0.0368(15) 0.0539(16) -0.0209(13) -0.0008(11) -0.0006(10)
F4 0.0195(10) 0.0327(13) 0.0510(14) -0.0122(11) 0.0147(10) -0.0041(9)
F5 0.0239(11) 0.0444(15) 0.0291(11) -0.0044(10) 0.0045(9) -0.0102(10)
F6 0.0335(14) 0.0478(18) 0.109(3) 0.0441(19) 0.0324(16) 0.0219(13)
O1 0.0184(11) 0.0326(14) 0.0186(11) -0.0022(10) 0.0025(9) 0.0012(10)
O2 0.0176(11) 0.0277(13) 0.0208(11) 0.0024(10) 0.0043(9) -0.0048(9)
N1 0.0128(12) 0.0202(13) 0.0195(12) -0.0002(10) 0.0031(10) -0.0013(10)
N2 0.0142(12) 0.0183(13) 0.0203(12) -0.0023(10) 0.0025(10) -0.0014(9)
N3 0.0140(12) 0.0225(14) 0.0185(12) -0.0023(10) 0.0058(10) -0.0019(10)
N4 0.0120(12) 0.0230(14) 0.0209(13) -0.0027(11) 0.0037(10) -0.0027(10)
C1 0.0216(15) 0.0187(16) 0.0277(17) -0.0023(13) 0.0056(13) 0.0024(12)
C2 0.0155(13) 0.0229(16) 0.0149(13) 0.0008(11) 0.0061(11) -0.0001(11)
C3 0.0175(14) 0.0205(16) 0.0212(14) -0.0010(12) 0.0034(12) 0.0029(11)
C4 0.0130(13) 0.0284(17) 0.0242(15) -0.0008(13) 0.0029(11) 0.0010(12)
C5 0.0150(14) 0.0322(19) 0.0209(15) -0.0042(13) 0.0056(12) -0.0071(13)
C7 0.0147(14) 0.0274(17) 0.0210(15) 0.0000(13) 0.0034(12) 0.0008(12)
C8 0.0165(14) 0.0252(17) 0.0230(15) 0.0027(13) 0.0050(12) 0.0022(12)

loop_
_atom_type_symbol
_atom_type_description
_atom_type_scat_dispersion_real
_atom_type_scat_dispersion_imag
_atom_type_scat_source
C C 0.0033 0.0016 'International Tables Vol C Tables 4.2.6.8 and 6.1.1.4'
H H 0.0000 0.0000 'International Tables Vol C Tables 4.2.6.8 and 6.1.1.4'
N N 0.0061 0.0033 'International Tables Vol C Tables 4.2.6.8 and 6.1.1.4'
O O 0.0106 0.0060 'International Tables Vol C Tables 4.2.6.8 and 6.1.1.4'
F F 0.0171 0.0103 'International Tables Vol C Tables 4.2.6.8 and 6.1.1.4'
P P 0.1023 0.0942 'International Tables Vol C Tables 4.2.6.8 and 6.1.1.4'
Au Au -2.0133 8.8022 'International Tables Vol C Tables 4.2.6.8 and 6.1.1.4'

loop_
_geom_angle_atom_site_label_1
_geom_angle_atom_site_label_2
_geom_angle_atom_site_label_3
_geom_angle
_geom_angle_site_symmetry_1
_geom_angle_site_symmetry_3
_geom_angle_publ_flag
C6 Au1 C2 178.78(11) . . ?
C6 Au1 Au1 87.68(8) . 2_655 ?
C2 Au1 Au1 91.11(8) . 2_655 ?
C6 Au1 Au1 68.89(8) . 5_665 ?
C2 Au1 Au1 112.05(9) . 5_665 ?
Au1 Au1 Au1 141.272(11) 2_655 5_665 ?
F3 P1 F3 91.6(2) . 2 ?
F3 P1 F1 90.72(14) . . ?
F3 P1 F1 90.54(15) 2 . ?
F3 P1 F1 90.54(15) . 2 ?
F3 P1 F1 90.72(14) 2 2 ?
F1 P1 F1 178.2(2) . 2 ?
F3 P1 F2 178.33(16) . 2 ?
F3 P1 F2 90.08(14) 2 2 ?
F1 P1 F2 89.16(13) . 2 ?
F1 P1 F2 89.54(13) 2 2 ?
F3 P1 F2 90.08(14) . . ?
F3 P1 F2 178.33(16) 2 . ?
F1 P1 F2 89.54(13) . . ?
F1 P1 F2 89.16(13) 2 . ?
F2 P1 F2 88.26(18) 2 . ?
F5 P2 F5 89.8(2) . 2_655 ?
F5 P2 F6 179.55(16) . 2_655 ?
F5 P2 F6 89.82(18) 2_655 2_655 ?
F5 P2 F6 89.82(18) . . ?
F5 P2 F6 179.55(16) 2_655 . ?
F6 P2 F6 90.5(3) 2_655 . ?
F5 P2 F4 90.25(13) . 2_655 ?
F5 P2 F4 90.52(13) 2_655 2_655 ?
F6 P2 F4 89.49(15) 2_655 2_655 ?
F6 P2 F4 89.75(14) . 2_655 ?
F5 P2 F4 90.52(13) . . ?
F5 P2 F4 90.25(13) 2_655 . ?
F6 P2 F4 89.75(14) 2_655 . ?
F6 P2 F4 89.49(15) . . ?
F4 P2 F4 178.9(2) 2_655 . ?
C4 O1 H1B 109.5 . . ?
C8 O2 H2A 109.5 . . ?
C2 N1 C1 125.4(3) . . ?
C2 N1 H1A 117.3 . . ?
C1 N1 H1A 117.3 . . ?
C2 N2 C3 124.6(3) . . ?
C2 N2 H2B 117.7 . . ?
C3 N2 H2B 117.7 . . ?
C6 N3 C5 127.3(3) . . ?
C6 N3 H3C 116.3 . . ?
C5 N3 H3C 116.3 . . ?
C6 N4 C7 124.2(3) . . ?
C6 N4 H4A 117.9 . . ?
C7 N4 H4A 117.9 . . ?
N1 C1 H1C 109.5 . . ?
N1 C1 H1D 109.5 . . ?
H1C C1 H1D 109.5 . . ?
N1 C1 H1E 109.5 . . ?
H1C C1 H1E 109.5 . . ?
H1D C1 H1E 109.5 . . ?
N1 C2 N2 116.5(3) . . ?
N1 C2 Au1 120.3(2) . . ?
N2 C2 Au1 123.3(3) . . ?
N2 C3 C4 111.6(3) . . ?
N2 C3 H3A 109.3 . . ?
C4 C3 H3A 109.3 . . ?
N2 C3 H3B 109.3 . . ?
C4 C3 H3B 109.3 . . ?
H3A C3 H3B 108.0 . . ?
O1 C4 C3 109.3(3) . . ?
O1 C4 H4B 109.8 . . ?
C3 C4 H4B 109.8 . . ?
O1 C4 H4C 109.8 . . ?
C3 C4 H4C 109.8 . . ?
H4B C4 H4C 108.3 . . ?
N3 C5 H5A 109.5 . . ?
N3 C5 H5B 109.5 . . ?
H5A C5 H5B 109.5 . . ?
N3 C5 H5C 109.5 . . ?
H5A C5 H5C 109.5 . . ?
H5B C5 H5C 109.5 . . ?
N4 C6 N3 115.5(3) . . ?
N4 C6 Au1 124.2(2) . . ?
N3 C6 Au1 120.1(2) . . ?
N4 C7 C8 112.2(3) . . ?
N4 C7 H7A 109.2 . . ?
C8 C7 H7A 109.2 . . ?
N4 C7 H7B 109.2 . . ?
C8 C7 H7B 109.2 . . ?
H7A C7 H7B 107.9 . . ?
O2 C8 C7 112.9(3) . . ?
O2 C8 H8A 109.0 . . ?
C7 C8 H8A 109.0 . . ?
O2 C8 H8B 109.0 . . ?
C7 C8 H8B 109.0 . . ?
H8A C8 H8B 107.8 . . ?

loop_
_geom_bond_atom_site_label_1
_geom_bond_atom_site_label_2
_geom_bond_distance
_geom_bond_site_symmetry_2
_geom_bond_publ_flag
Au1 C6 2.024(3) . ?
Au1 C2 2.041(3) . ?
Au1 Au1 3.1149(6) 2_655 ?
Au1 Au1 3.6701(8) 5_665 ?
P1 F3 1.590(3) . ?
P1 F3 1.590(3) 2 ?
P1 F1 1.595(2) . ?
P1 F1 1.595(2) 2 ?
P1 F2 1.617(2) 2 ?
P1 F2 1.617(2) . ?
P2 F5 1.591(3) . ?
P2 F5 1.591(3) 2_655 ?
P2 F6 1.600(3) 2_655 ?
P2 F6 1.600(3) . ?
P2 F4 1.614(2) 2_655 ?
P2 F4 1.614(2) . ?
O1 C4 1.445(4) . ?
O1 H1B 0.8200 . ?
O2 C8 1.428(4) . ?
O2 H2A 0.8200 . ?
N1 C2 1.327(4) . ?
N1 C1 1.462(4) . ?
N1 H1A 0.8600 . ?
N2 C2 1.339(4) . ?
N2 C3 1.453(4) . ?
N2 H2B 0.8600 . ?
N3 C6 1.344(4) . ?
N3 C5 1.458(4) . ?
N3 H3C 0.8600 . ?
N4 C6 1.338(4) . ?
N4 C7 1.465(4) . ?
N4 H4A 0.8600 . ?
C1 H1C 0.9600 . ?
C1 H1D 0.9600 . ?
C1 H1E 0.9600 . ?
C3 C4 1.512(5) . ?
C3 H3A 0.9700 . ?
C3 H3B 0.9700 . ?
C4 H4B 0.9700 . ?
C4 H4C 0.9700 . ?
C5 H5A 0.9600 . ?
C5 H5B 0.9600 . ?
C5 H5C 0.9600 . ?
C7 C8 1.519(5) . ?
C7 H7A 0.9700 . ?
C7 H7B 0.9700 . ?
C8 H8A 0.9700 . ?
C8 H8B 0.9700 . ?

loop_
_geom_hbond_atom_site_label_D
_geom_hbond_atom_site_label_H
_geom_hbond_atom_site_label_A
_geom_hbond_distance_DH
_geom_hbond_distance_HA
_geom_hbond_distance_DA
_geom_hbond_angle_DHA
_geom_hbond_site_symmetry_A
O2 H2A O1 0.82 2.02 2.838(4) 178 6_565
N2 H2B F4 0.86 2.22 2.993(4) 149 3
N1 H1A O2 0.86 1.99 2.845(4) 171 5_665
N4 H4A F6 0.86 2.24 2.957(4) 140 .
O1 H1B F2 0.82 2.04 2.801(3) 154 6_666
N3 H3C O1 0.86 2.14 2.973(4) 165 2_655
